data_7008001
loop_
_publ_author_name
'Reiter, Stephan A.'
'Nogai, Stefan D.'
'Schmidbaur, Hubert'

_publ_section_title
;
 Synthesis and auration of primary and di-primary
 heteroaryl-phosphines.
;
_journal_issue 2
_journal_name_full 'Dalton transactions (Cambridge, England : 2003)'
_journal_page_first 247
_journal_page_last 255
_journal_paper_doi 10.1039/b415326j
_journal_year 2005
_chemical_formula_moiety 'C4 H3 Cl2 O P'
_chemical_formula_sum 'C4 H3 Cl2 O P'
_chemical_formula_weight 168.93
_chemical_name_systematic
;
?
;
_space_group_IT_number 61
_symmetry_cell_setting orthorhombic
_symmetry_space_group_name_Hall '-P 2ac 2ab'
_symmetry_space_group_name_H-M 'P b c a'
_atom_sites_solution_hydrogens difmap
_atom_sites_solution_primary direct
_atom_sites_solution_secondary difmap
_audit_creation_method SHELXL-97
_cell_angle_alpha 90.00
_cell_angle_beta 90.00
_cell_angle_gamma 90.00
_cell_formula_units_Z 8
_cell_length_a 10.4742(3)
_cell_length_b 18.5825(6)
_cell_length_c 6.8165(2)
_cell_measurement_reflns_used 55746
_cell_measurement_temperature 293(2)
_cell_measurement_theta_max 25.40
_cell_measurement_theta_min 3.71
_cell_volume 1326.74(7)
_computing_cell_refinement DENZO
_computing_data_collection XPRESS
_computing_data_reduction SCALEPACK
_computing_molecular_graphics SHELXTL-PLUS
_computing_publication_material 'SHELXL-97 (Sheldrick, 1997)'
_computing_structure_refinement 'SHELXL-97 (Sheldrick, 1997)'
_computing_structure_solution 'SHELXS-97 (Sheldrick, 1990)'
_diffrn_ambient_temperature 293(2)
_diffrn_measured_fraction_theta_full 0.981
_diffrn_measured_fraction_theta_max 0.981
_diffrn_measurement_device_type 'NONIUS DIP 2020'
_diffrn_measurement_method phi-rotation
_diffrn_radiation_monochromator graphite
_diffrn_radiation_source 'fine-focus sealed tube'
_diffrn_radiation_type MoK\a
_diffrn_radiation_wavelength 0.71073
_diffrn_reflns_av_R_equivalents 0.042
_diffrn_reflns_av_sigmaI/netI 0.030
_diffrn_reflns_limit_h_max 12
_diffrn_reflns_limit_h_min 0
_diffrn_reflns_limit_k_max 22
_diffrn_reflns_limit_k_min 0
_diffrn_reflns_limit_l_max 8
_diffrn_reflns_limit_l_min 0
_diffrn_reflns_number 55746
_diffrn_reflns_theta_full 25.40
_diffrn_reflns_theta_max 25.40
_diffrn_reflns_theta_min 3.71
_exptl_absorpt_coefficient_mu 1.113
_exptl_absorpt_correction_type none
_exptl_crystal_colour colourless
_exptl_crystal_density_diffrn 1.691
_exptl_crystal_density_method 'not measured'
_exptl_crystal_description block
_exptl_crystal_F_000 672
_exptl_crystal_size_max 0.40
_exptl_crystal_size_mid 0.30
_exptl_crystal_size_min 0.30
_refine_diff_density_max 0.372
_refine_diff_density_min -0.355
_refine_diff_density_rms 0.075
_refine_ls_extinction_method none
_refine_ls_goodness_of_fit_ref 1.152
_refine_ls_hydrogen_treatment refall
_refine_ls_matrix_type full
_refine_ls_number_parameters 85
_refine_ls_number_reflns 1197
_refine_ls_number_restraints 0
_refine_ls_restrained_S_all 1.152
_refine_ls_R_factor_all 0.0371
_refine_ls_R_factor_gt 0.0368
_refine_ls_shift/su_max 0.000
_refine_ls_shift/su_mean 0.000
_refine_ls_structure_factor_coef Fsqd
_refine_ls_weighting_details 'calc w=1/[\s^2^(Fo^2^)+(0.0398P)^2^+1.5227P] where P=(Fo^2^+2Fc^2^)/3'
_refine_ls_weighting_scheme calc
_refine_ls_wR_factor_gt 0.0973
_refine_ls_wR_factor_ref 0.0976
_reflns_number_gt 1182
_reflns_number_total 1197
_reflns_threshold_expression >2sigma(I)
_cod_data_source_file b415326j.txt
_cod_data_source_block reit19
_cod_original_sg_symbol_H-M Pbca
_cod_database_code 7008001

loop_
_symmetry_equiv_pos_as_xyz
'x, y, z'
'-x+1/2, -y, z+1/2'
'x+1/2, -y+1/2, -z'
'-x, y+1/2, -z+1/2'
'-x, -y, -z'
'x-1/2, y, -z-1/2'
'-x-1/2, y-1/2, z'
'x, -y-1/2, z-1/2'

loop_
_atom_site_label
_atom_site_type_symbol
_atom_site_fract_x
_atom_site_fract_y
_atom_site_fract_z
_atom_site_U_iso_or_equiv
_atom_site_adp_type
_atom_site_occupancy
_atom_site_symmetry_multiplicity
_atom_site_calc_flag
_atom_site_refinement_flags
_atom_site_disorder_assembly
_atom_site_disorder_group
Cl1 Cl 0.33698(7) 0.19432(4) 0.55612(12) 0.0488(3) Uani 1 1 d . . .
Cl2 Cl 0.16663(7) 0.12686(4) 0.88691(10) 0.0446(2) Uani 1 1 d . . .
P1 P 0.14690(7) 0.18718(3) 0.63377(11) 0.0376(2) Uani 1 1 d . . .
O1 O 0.16744(17) 0.05902(9) 0.4263(3) 0.0365(4) Uani 1 1 d . . .
C1 C 0.0960(2) 0.11981(13) 0.4664(4) 0.0336(6) Uani 1 1 d . . .
C2 C -0.0153(3) 0.11748(15) 0.3645(4) 0.0385(6) Uani 1 1 d . . .
C3 C -0.0155(3) 0.05248(15) 0.2566(4) 0.0394(6) Uani 1 1 d . . .
C4 C 0.0960(3) 0.01944(15) 0.2972(4) 0.0390(6) Uani 1 1 d . . .
H2 H -0.083(3) 0.1509(19) 0.369(5) 0.048(9) Uiso 1 1 d . . .
H4 H 0.127(3) -0.0255(17) 0.267(5) 0.037(7) Uiso 1 1 d . . .
H3 H -0.082(3) 0.0332(18) 0.177(5) 0.051(9) Uiso 1 1 d . . .

loop_
_atom_site_aniso_label
_atom_site_aniso_U_11
_atom_site_aniso_U_22
_atom_site_aniso_U_33
_atom_site_aniso_U_23
_atom_site_aniso_U_13
_atom_site_aniso_U_12
Cl1 0.0447(4) 0.0487(4) 0.0529(5) -0.0100(3) 0.0144(3) -0.0136(3)
Cl2 0.0532(4) 0.0449(4) 0.0356(4) -0.0012(3) 0.0039(3) -0.0047(3)
P1 0.0422(4) 0.0277(4) 0.0429(4) -0.0016(3) 0.0087(3) 0.0005(3)
O1 0.0381(10) 0.0302(9) 0.0411(10) -0.0025(8) -0.0021(8) 0.0056(7)
C1 0.0375(13) 0.0290(12) 0.0345(13) 0.0036(10) 0.0067(10) 0.0038(10)
C2 0.0381(14) 0.0385(14) 0.0389(14) 0.0072(11) 0.0014(11) 0.0043(11)
C3 0.0417(14) 0.0433(14) 0.0333(12) 0.0063(12) -0.0038(12) -0.0043(11)
C4 0.0484(15) 0.0320(13) 0.0367(14) -0.0012(11) -0.0003(12) -0.0019(11)

loop_
_atom_type_symbol
_atom_type_description
_atom_type_scat_dispersion_real
_atom_type_scat_dispersion_imag
_atom_type_scat_source
C C 0.0033 0.0016 'International Tables Vol C Tables 4.2.6.8 and 6.1.1.4'
H H 0.0000 0.0000 'International Tables Vol C Tables 4.2.6.8 and 6.1.1.4'
Cl Cl 0.1484 0.1585 'International Tables Vol C Tables 4.2.6.8 and 6.1.1.4'
O O 0.0106 0.0060 'International Tables Vol C Tables 4.2.6.8 and 6.1.1.4'
P P 0.1023 0.0942 'International Tables Vol C Tables 4.2.6.8 and 6.1.1.4'

loop_
_geom_angle_atom_site_label_1
_geom_angle_atom_site_label_2
_geom_angle_atom_site_label_3
_geom_angle
_geom_angle_site_symmetry_1
_geom_angle_site_symmetry_3
_geom_angle_publ_flag
C1 P1 Cl1 99.80(9) . . ?
C1 P1 Cl2 100.60(9) . . ?
Cl1 P1 Cl2 98.77(4) . . ?
C4 O1 C1 105.7(2) . . ?
C2 C1 O1 109.7(2) . . ?
C2 C1 P1 127.5(2) . . ?
O1 C1 P1 122.73(19) . . ?
C1 C2 C3 107.1(2) . . ?
C1 C2 H2 128(2) . . ?
C3 C2 H2 125(2) . . ?
C4 C3 C2 106.3(3) . . ?
C4 C3 H3 125(2) . . ?
C2 C3 H3 128(2) . . ?
C3 C4 O1 111.2(2) . . ?
C3 C4 H4 132.4(18) . . ?
O1 C4 H4 116.0(19) . . ?

loop_
_geom_bond_atom_site_label_1
_geom_bond_atom_site_label_2
_geom_bond_distance
_geom_bond_site_symmetry_2
_geom_bond_publ_flag
Cl1 P1 2.0643(10) . ?
Cl2 P1 2.0680(11) . ?
P1 C1 1.776(3) . ?
O1 C4 1.370(3) . ?
O1 C1 1.382(3) . ?
C1 C2 1.358(4) . ?
C2 C3 1.414(4) . ?
C2 H2 0.94(3) . ?
C3 C4 1.348(4) . ?
C3 H3 0.96(3) . ?
C4 H4 0.92(3) . ?

loop_
_geom_torsion_atom_site_label_1
_geom_torsion_atom_site_label_2
_geom_torsion_atom_site_label_3
_geom_torsion_atom_site_label_4
_geom_torsion
_geom_torsion_site_symmetry_1
_geom_torsion_site_symmetry_2
_geom_torsion_site_symmetry_3
_geom_torsion_site_symmetry_4
_geom_torsion_publ_flag
C4 O1 C1 C2 -0.2(3) . . . . ?
C4 O1 C1 P1 178.12(19) . . . . ?
Cl1 P1 C1 C2 -139.6(2) . . . . ?
Cl2 P1 C1 C2 119.5(2) . . . . ?
Cl1 P1 C1 O1 42.4(2) . . . . ?
Cl2 P1 C1 O1 -58.5(2) . . . . ?
O1 C1 C2 C3 0.5(3) . . . . ?
P1 C1 C2 C3 -177.7(2) . . . . ?
C1 C2 C3 C4 -0.7(3) . . . . ?
C2 C3 C4 O1 0.5(3) . . . . ?
C1 O1 C4 C3 -0.2(3) . . . . ?

loop_
_cod_related_entry_id
_cod_related_entry_database
_cod_related_entry_code
1 ChemSpider 21145363
